data_4132401
loop_
_publ_author_name
'Gao, De-Wei'
'Vinogradova, Ekaterina V.'
'Nimmagadda, Sri Krishna'
'Medina, Jose M.'
'Xiao, Yiyang'
'Suciu, Radu M.'
'Cravatt, Benjamin F.'
'Engle, Keary M.'

_publ_section_title
;
 Direct Access to Versatile Electrophiles via Catalytic Oxidative
 Cyanation of Alkenes.
;
_journal_issue 26
_journal_name_full 'Journal of the American Chemical Society'
_journal_page_first 8069
_journal_page_last 8073
_journal_paper_doi 10.1021/jacs.8b03704
_journal_volume 140
_journal_year 2018
_chemical_formula_moiety 'C13 H10 N2 O2'
_chemical_formula_sum 'C13 H10 N2 O2'
_chemical_formula_weight 226.23
_space_group_crystal_system triclinic
_space_group_IT_number 2
_space_group_name_Hall '-P 1'
_space_group_name_H-M_alt 'P -1'
_atom_sites_solution_hydrogens geom
_audit_creation_date 2017-04-27
_audit_creation_method
;
Olex2 1.2-beta
(compiled 2017.03.28 svn.r3405 for OlexSys, GUI svn.r5335)
;
_cell_angle_alpha 71.884(2)
_cell_angle_beta 76.084(2)
_cell_angle_gamma 79.136(2)
_cell_formula_units_Z 4
_cell_length_a 8.6821(8)
_cell_length_b 9.2577(7)
_cell_length_c 14.8443(12)
_cell_measurement_reflns_used 6581
_cell_measurement_temperature 100(2)
_cell_measurement_theta_max 26.59
_cell_measurement_theta_min 2.33
_cell_volume 1092.31(16)
_computing_cell_refinement 'SAINT v8.37A (Bruker, 2015)'
_computing_data_collection 'APEX2 v2014.11-0 (Bruker, 2014)'
_computing_data_reduction 'SAINT v8.37A (Bruker, 2015)'
_computing_molecular_graphics 'Olex2 (Dolomanov et al., 2009)'
_computing_publication_material 'Olex2 (Dolomanov et al., 2009)'
_computing_structure_refinement 'ShelXL (Sheldrick, 2015)'
_computing_structure_solution 'SHELXT (Sheldrick, 2015)'
_diffrn_ambient_temperature 100.0
_diffrn_detector 'Bruker APEX-II CCD'
_diffrn_detector_area_resol_mean 7.9
_diffrn_detector_type 'CCD Area Detector'
_diffrn_measured_fraction_theta_full 1.000
_diffrn_measured_fraction_theta_max 1.000
_diffrn_measurement_device 'Kappa Four-Circle Diffractometer'
_diffrn_measurement_device_type 'Bruker X8 APEX II'
_diffrn_measurement_method '\w and \f scans'
_diffrn_radiation_monochromator graphite
_diffrn_radiation_probe x-ray
_diffrn_radiation_type MoK\a
_diffrn_radiation_wavelength 0.71073
_diffrn_radiation_xray_symbol K-L~3~
_diffrn_reflns_av_R_equivalents 0.0364
_diffrn_reflns_av_unetI/netI 0.0338
_diffrn_reflns_Laue_measured_fraction_full 1.000
_diffrn_reflns_Laue_measured_fraction_max 1.000
_diffrn_reflns_limit_h_max 10
_diffrn_reflns_limit_h_min -10
_diffrn_reflns_limit_k_max 10
_diffrn_reflns_limit_k_min -11
_diffrn_reflns_limit_l_max 18
_diffrn_reflns_limit_l_min -18
_diffrn_reflns_number 17801
_diffrn_reflns_point_group_measured_fraction_full 1.000
_diffrn_reflns_point_group_measured_fraction_max 1.000
_diffrn_reflns_theta_full 25.242
_diffrn_reflns_theta_max 26.372
_diffrn_reflns_theta_min 1.472
_diffrn_source 'sealed tube'
_diffrn_source_type fine-focus
_diffrn_standards_number 0
_exptl_absorpt_coefficient_mu 0.095
_exptl_absorpt_correction_T_max 0.4910
_exptl_absorpt_correction_T_min 0.4651
_exptl_absorpt_correction_type multi-scan
_exptl_absorpt_process_details
'SADABS-2016/2 (Bruker,2016/2) was used for absorption correction. wR2(int) was 0.0996 before and 0.0469 after correction. The Ratio of minimum to maximum transmission is 0.9473. The \l/2 correction factor is Not present.'
_exptl_crystal_colour colourless
_exptl_crystal_colour_primary colourless
_exptl_crystal_density_diffrn 1.376
_exptl_crystal_description block
_exptl_crystal_F_000 472
_exptl_crystal_size_max 0.25
_exptl_crystal_size_mid 0.15
_exptl_crystal_size_min 0.15
_refine_diff_density_max 0.238
_refine_diff_density_min -0.240
_refine_diff_density_rms 0.044
_refine_ls_extinction_method none
_refine_ls_goodness_of_fit_ref 1.040
_refine_ls_hydrogen_treatment constr
_refine_ls_matrix_type full
_refine_ls_number_parameters 307
_refine_ls_number_reflns 4475
_refine_ls_number_restraints 0
_refine_ls_restrained_S_all 1.040
_refine_ls_R_factor_all 0.0483
_refine_ls_R_factor_gt 0.0368
_refine_ls_shift/su_max 0.001
_refine_ls_shift/su_mean 0.000
_refine_ls_structure_factor_coef Fsqd
_refine_ls_weighting_details 'w=1/[\s^2^(Fo^2^)+(0.0396P)^2^+0.3414P] where P=(Fo^2^+2Fc^2^)/3'
_refine_ls_weighting_scheme calc
_refine_ls_wR_factor_gt 0.0863
_refine_ls_wR_factor_ref 0.0929
_reflns_Friedel_coverage 0.000
_reflns_number_gt 3655
_reflns_number_total 4475
_reflns_threshold_expression 'I > 2\s(I)'
_cod_data_source_file ja8b03704_si_003.cif
_cod_data_source_block engle34
_cod_depositor_comments
;
The following automatic conversions were performed:

data item '_diffrn_radiation_probe' value 'X-ray' was changed to
'x-ray' in accordance with the
/home/saulius/struct/COD-crude-data/automatic-downloads/DataCite-retrospective/ACS/depositions/lib/dictionaries/cif_core.dic
dictionary named 'cif_core.dic' version 2.4.2 last updated on
2011-04-26.

Automatic conversion script
Id: cif_fix_values 6909 2019-04-08 15:41:33Z antanas 
;
_cod_database_code 4132401
_shelx_shelxl_version_number 2014/7
_shelx_space_group_comment
;
The symmetry employed for this shelxl refinement is uniquely defined
by the following loop, which should always be used as a source of
symmetry information in preference to the above space-group names.
They are only intended as comments.
;
_olex2_refinement_description
;
1. Fixed Uiso
 At 1.2 times of:
  All C(H) groups, All C(H,H) groups
2.a Secondary CH2 refined with riding coordinates:
 C9(H9A,H9B), C10(H10A,H10B), C9'(H9'A,H9'B), C10'(H10C,H10D)
2.b Aromatic/amide H refined with riding coordinates:
 C3(H3), C4(H4), C5(H5), C6(H6), C3'(H3'), C4'(H4'), C5'(H5'), C6'(H6')
2.c X=CH2 refined with riding coordinates:
 C13(H13A,H13B), C13'(H13C,H13D)
;
_olex2_submission_special_instructions 'No special instructions were received'

loop_
_space_group_symop_operation_xyz
'x, y, z'
'-x, -y, -z'

loop_
_atom_site_label
_atom_site_type_symbol
_atom_site_fract_x
_atom_site_fract_y
_atom_site_fract_z
_atom_site_U_iso_or_equiv
_atom_site_adp_type
_atom_site_occupancy
_atom_site_site_symmetry_order
_atom_site_calc_flag
_atom_site_refinement_flags_posn
O1 O 1.02671(11) -0.06014(10) 0.90053(7) 0.0201(2) Uani 1 1 d .
O2 O 0.75945(12) 0.35718(10) 0.71711(7) 0.0206(2) Uani 1 1 d .
N1 N 0.92433(13) 0.16793(12) 0.80437(8) 0.0148(2) Uani 1 1 d .
N2 N 0.93983(17) 0.69460(14) 0.75366(9) 0.0300(3) Uani 1 1 d .
C1 C 0.91617(16) 0.02078(15) 0.86611(9) 0.0148(3) Uani 1 1 d .
C2 C 0.74989(16) -0.01201(15) 0.87761(9) 0.0150(3) Uani 1 1 d .
C3 C 0.67661(17) -0.14051(15) 0.93161(10) 0.0180(3) Uani 1 1 d .
H3 H 0.7327 -0.2275 0.9694 0.022 Uiso 1 1 calc R
C4 C 0.51702(17) -0.13706(16) 0.92830(10) 0.0203(3) Uani 1 1 d .
H4 H 0.4626 -0.2231 0.9651 0.024 Uiso 1 1 calc R
C5 C 0.43580(17) -0.01040(16) 0.87228(10) 0.0202(3) Uani 1 1 d .
H5 H 0.3270 -0.0115 0.8714 0.024 Uiso 1 1 calc R
C6 C 0.51070(16) 0.11819(16) 0.81734(10) 0.0185(3) Uani 1 1 d .
H6 H 0.4557 0.2045 0.7784 0.022 Uiso 1 1 calc R
C7 C 0.66833(16) 0.11486(15) 0.82196(9) 0.0153(3) Uani 1 1 d .
C8 C 0.78045(16) 0.23219(15) 0.77312(9) 0.0154(3) Uani 1 1 d .
C9 C 1.06637(16) 0.24628(15) 0.77394(10) 0.0169(3) Uani 1 1 d .
H9A H 1.0565 0.3318 0.7150 0.020 Uiso 1 1 calc R
H9B H 1.1613 0.1741 0.7578 0.020 Uiso 1 1 calc R
C10 C 1.08997(16) 0.30900(15) 0.85304(10) 0.0182(3) Uani 1 1 d .
H10A H 1.1003 0.2232 0.9118 0.022 Uiso 1 1 calc R
H10B H 1.1906 0.3563 0.8312 0.022 Uiso 1 1 calc R
C11 C 0.95331(17) 0.42618(15) 0.87772(10) 0.0183(3) Uani 1 1 d .
C12 C 0.94475(17) 0.57566(16) 0.80830(10) 0.0203(3) Uani 1 1 d .
C13 C 0.8405(2) 0.39951(17) 0.95640(11) 0.0291(4) Uani 1 1 d .
H13A H 0.7558 0.4778 0.9666 0.035 Uiso 1 1 calc R
H13B H 0.8441 0.3021 1.0028 0.035 Uiso 1 1 calc R
O1' O 0.27356(12) 0.48574(11) 0.63236(7) 0.0207(2) Uani 1 1 d .
O2' O 0.53131(11) 0.88643(11) 0.42712(7) 0.0211(2) Uani 1 1 d .
N1' N 0.43527(13) 0.67139(12) 0.53911(8) 0.0147(2) Uani 1 1 d .
N2' N 0.44168(17) 0.45428(15) 0.87914(9) 0.0302(3) Uani 1 1 d .
C1' C 0.29246(16) 0.60586(15) 0.57059(9) 0.0155(3) Uani 1 1 d .
C2' C 0.17797(16) 0.71182(15) 0.51236(9) 0.0156(3) Uani 1 1 d .
C3' C 0.02061(16) 0.70319(16) 0.51371(10) 0.0180(3) Uani 1 1 d .
H3' H -0.0321 0.6187 0.5555 0.022 Uiso 1 1 calc R
C4' C -0.05819(17) 0.82370(16) 0.45116(10) 0.0196(3) Uani 1 1 d .
H4' H -0.1666 0.8212 0.4501 0.024 Uiso 1 1 calc R
C5' C 0.01937(17) 0.94731(16) 0.39034(10) 0.0186(3) Uani 1 1 d .
H5' H -0.0377 1.0286 0.3493 0.022 Uiso 1 1 calc R
C6' C 0.17889(16) 0.95438(15) 0.38838(9) 0.0166(3) Uani 1 1 d .
H6' H 0.2323 1.0382 0.3463 0.020 Uiso 1 1 calc R
C7' C 0.25653(16) 0.83431(15) 0.45027(9) 0.0154(3) Uani 1 1 d .
C8' C 0.42331(16) 0.80869(15) 0.46648(9) 0.0154(3) Uani 1 1 d .
C9' C 0.57513(16) 0.61128(15) 0.58362(10) 0.0160(3) Uani 1 1 d .
H9'A H 0.6727 0.6152 0.5325 0.019 Uiso 1 1 calc R
H9'B H 0.5681 0.5028 0.6210 0.019 Uiso 1 1 calc R
C10' C 0.58792(16) 0.70309(15) 0.65078(9) 0.0168(3) Uani 1 1 d .
H10C H 0.6867 0.6621 0.6773 0.020 Uiso 1 1 calc R
H10D H 0.5964 0.8112 0.6130 0.020 Uiso 1 1 calc R
C11' C 0.44629(16) 0.69681(15) 0.73307(9) 0.0170(3) Uani 1 1 d .
C12' C 0.44345(17) 0.56053(16) 0.81373(10) 0.0203(3) Uani 1 1 d .
C13' C 0.32417(17) 0.80693(16) 0.73477(11) 0.0221(3) Uani 1 1 d .
H13C H 0.2372 0.7952 0.7883 0.027 Uiso 1 1 calc R
H13D H 0.3237 0.8975 0.6824 0.027 Uiso 1 1 calc R

loop_
_atom_site_aniso_label
_atom_site_aniso_U_11
_atom_site_aniso_U_22
_atom_site_aniso_U_33
_atom_site_aniso_U_23
_atom_site_aniso_U_13
_atom_site_aniso_U_12
O1 0.0162(5) 0.0183(5) 0.0239(5) -0.0020(4) -0.0076(4) 0.0003(4)
O2 0.0205(5) 0.0164(5) 0.0217(5) -0.0002(4) -0.0066(4) -0.0001(4)
N1 0.0126(6) 0.0149(6) 0.0159(6) -0.0019(4) -0.0032(4) -0.0025(4)
N2 0.0340(8) 0.0220(7) 0.0285(7) -0.0025(6) -0.0036(6) -0.0012(6)
C1 0.0157(7) 0.0151(6) 0.0134(6) -0.0043(5) -0.0026(5) -0.0013(5)
C2 0.0141(7) 0.0170(7) 0.0149(6) -0.0071(5) -0.0018(5) -0.0011(5)
C3 0.0198(7) 0.0164(7) 0.0173(7) -0.0039(5) -0.0035(6) -0.0027(6)
C4 0.0202(7) 0.0216(7) 0.0208(7) -0.0074(6) -0.0013(6) -0.0079(6)
C5 0.0134(7) 0.0261(8) 0.0242(8) -0.0106(6) -0.0038(6) -0.0034(6)
C6 0.0158(7) 0.0205(7) 0.0194(7) -0.0067(6) -0.0043(6) 0.0002(6)
C7 0.0154(7) 0.0163(7) 0.0146(7) -0.0054(5) -0.0026(5) -0.0016(5)
C8 0.0151(7) 0.0164(7) 0.0150(6) -0.0052(5) -0.0045(5) 0.0006(5)
C9 0.0121(7) 0.0179(7) 0.0189(7) -0.0026(5) -0.0011(5) -0.0042(5)
C10 0.0144(7) 0.0177(7) 0.0216(7) -0.0023(6) -0.0059(6) -0.0027(5)
C11 0.0200(7) 0.0166(7) 0.0194(7) -0.0042(5) -0.0063(6) -0.0033(6)
C12 0.0187(7) 0.0211(7) 0.0219(7) -0.0080(6) -0.0035(6) -0.0017(6)
C13 0.0327(9) 0.0221(8) 0.0257(8) -0.0033(6) 0.0000(7) 0.0001(7)
O1' 0.0206(5) 0.0179(5) 0.0208(5) 0.0002(4) -0.0033(4) -0.0059(4)
O2' 0.0175(5) 0.0200(5) 0.0237(5) 0.0001(4) -0.0042(4) -0.0073(4)
N1' 0.0136(6) 0.0147(6) 0.0150(6) -0.0018(4) -0.0037(5) -0.0026(4)
N2' 0.0350(8) 0.0256(7) 0.0225(7) -0.0031(6) 0.0013(6) -0.0004(6)
C1' 0.0160(7) 0.0158(7) 0.0151(7) -0.0049(5) -0.0021(5) -0.0034(5)
C2' 0.0167(7) 0.0167(7) 0.0141(6) -0.0062(5) -0.0018(5) -0.0022(5)
C3' 0.0160(7) 0.0202(7) 0.0181(7) -0.0056(6) -0.0011(6) -0.0054(6)
C4' 0.0139(7) 0.0266(8) 0.0199(7) -0.0082(6) -0.0038(6) -0.0029(6)
C5' 0.0180(7) 0.0202(7) 0.0186(7) -0.0072(6) -0.0067(6) 0.0023(6)
C6' 0.0192(7) 0.0162(7) 0.0149(7) -0.0049(5) -0.0032(6) -0.0025(5)
C7' 0.0162(7) 0.0160(6) 0.0149(7) -0.0061(5) -0.0017(5) -0.0033(5)
C8' 0.0162(7) 0.0153(6) 0.0149(7) -0.0044(5) -0.0029(5) -0.0025(5)
C9' 0.0129(7) 0.0160(7) 0.0176(7) -0.0026(5) -0.0042(5) -0.0001(5)
C10' 0.0137(7) 0.0179(7) 0.0179(7) -0.0025(5) -0.0041(5) -0.0028(5)
C11' 0.0187(7) 0.0176(7) 0.0168(7) -0.0048(5) -0.0049(6) -0.0052(6)
C12' 0.0199(7) 0.0214(7) 0.0192(7) -0.0079(6) -0.0006(6) -0.0023(6)
C13' 0.0208(8) 0.0216(7) 0.0222(7) -0.0047(6) -0.0026(6) -0.0030(6)

loop_
_atom_type_symbol
_atom_type_description
_atom_type_scat_dispersion_real
_atom_type_scat_dispersion_imag
_atom_type_scat_source
C C 0.0033 0.0016 'International Tables Vol C Tables 4.2.6.8 and 6.1.1.4'
H H 0.0000 0.0000 'International Tables Vol C Tables 4.2.6.8 and 6.1.1.4'
N N 0.0061 0.0033 'International Tables Vol C Tables 4.2.6.8 and 6.1.1.4'
O O 0.0106 0.0060 'International Tables Vol C Tables 4.2.6.8 and 6.1.1.4'

loop_
_geom_angle_atom_site_label_1
_geom_angle_atom_site_label_2
_geom_angle_atom_site_label_3
_geom_angle
C1 N1 C8 112.25(11)
C1 N1 C9 124.28(11)
C8 N1 C9 123.46(11)
O1 C1 N1 124.64(12)
O1 C1 C2 129.45(12)
N1 C1 C2 105.90(11)
C3 C2 C1 130.36(12)
C3 C2 C7 121.50(13)
C7 C2 C1 108.13(11)
C2 C3 H3 121.4
C2 C3 C4 117.14(13)
C4 C3 H3 121.4
C3 C4 H4 119.4
C5 C4 C3 121.30(13)
C5 C4 H4 119.4
C4 C5 H5 119.4
C4 C5 C6 121.30(13)
C6 C5 H5 119.4
C5 C6 H6 121.4
C7 C6 C5 117.12(13)
C7 C6 H6 121.4
C2 C7 C8 108.07(11)
C6 C7 C2 121.63(12)
C6 C7 C8 130.29(12)
O2 C8 N1 124.56(12)
O2 C8 C7 129.80(12)
N1 C8 C7 105.63(11)
N1 C9 H9A 109.3
N1 C9 H9B 109.3
N1 C9 C10 111.49(11)
H9A C9 H9B 108.0
C10 C9 H9A 109.3
C10 C9 H9B 109.3
C9 C10 H10A 109.1
C9 C10 H10B 109.1
H10A C10 H10B 107.9
C11 C10 C9 112.27(11)
C11 C10 H10A 109.1
C11 C10 H10B 109.1
C12 C11 C10 116.84(12)
C13 C11 C10 124.34(13)
C13 C11 C12 118.80(13)
N2 C12 C11 179.00(16)
C11 C13 H13A 120.0
C11 C13 H13B 120.0
H13A C13 H13B 120.0
C1' N1' C9' 123.85(11)
C8' N1' C1' 112.14(11)
C8' N1' C9' 123.75(11)
O1' C1' N1' 124.52(12)
O1' C1' C2' 129.59(12)
N1' C1' C2' 105.89(11)
C3' C2' C1' 130.45(12)
C3' C2' C7' 121.64(13)
C7' C2' C1' 107.90(12)
C2' C3' H3' 121.4
C2' C3' C4' 117.27(13)
C4' C3' H3' 121.4
C3' C4' H4' 119.4
C5' C4' C3' 121.11(13)
C5' C4' H4' 119.4
C4' C5' H5' 119.3
C4' C5' C6' 121.34(13)
C6' C5' H5' 119.3
C5' C6' H6' 121.4
C7' C6' C5' 117.27(13)
C7' C6' H6' 121.4
C2' C7' C8' 108.20(12)
C6' C7' C2' 121.35(13)
C6' C7' C8' 130.44(12)
O2' C8' N1' 124.54(12)
O2' C8' C7' 129.59(12)
N1' C8' C7' 105.87(11)
N1' C9' H9'A 109.3
N1' C9' H9'B 109.3
N1' C9' C10' 111.41(11)
H9'A C9' H9'B 108.0
C10' C9' H9'A 109.3
C10' C9' H9'B 109.3
C9' C10' H10C 109.1
C9' C10' H10D 109.1
H10C C10' H10D 107.9
C11' C10' C9' 112.34(11)
C11' C10' H10C 109.1
C11' C10' H10D 109.1
C12' C11' C10' 117.29(12)
C13' C11' C10' 124.05(13)
C13' C11' C12' 118.65(13)
N2' C12' C11' 178.38(15)
C11' C13' H13C 120.0
C11' C13' H13D 120.0
H13C C13' H13D 120.0

loop_
_geom_bond_atom_site_label_1
_geom_bond_atom_site_label_2
_geom_bond_distance
O1 C1 1.2126(16)
O2 C8 1.2077(15)
N1 C1 1.3891(16)
N1 C8 1.3987(17)
N1 C9 1.4549(17)
N2 C12 1.1470(18)
C1 C2 1.4898(18)
C2 C3 1.3819(19)
C2 C7 1.3885(18)
C3 H3 0.9500
C3 C4 1.392(2)
C4 H4 0.9500
C4 C5 1.388(2)
C5 H5 0.9500
C5 C6 1.3921(19)
C6 H6 0.9500
C6 C7 1.3807(19)
C7 C8 1.4908(18)
C9 H9A 0.9900
C9 H9B 0.9900
C9 C10 1.5304(19)
C10 H10A 0.9900
C10 H10B 0.9900
C10 C11 1.5072(19)
C11 C12 1.4470(19)
C11 C13 1.321(2)
C13 H13A 0.9500
C13 H13B 0.9500
O1' C1' 1.2111(16)
O2' C8' 1.2116(16)
N1' C1' 1.3972(17)
N1' C8' 1.3931(16)
N1' C9' 1.4571(17)
N2' C12' 1.1467(18)
C1' C2' 1.4886(18)
C2' C3' 1.3785(19)
C2' C7' 1.3927(18)
C3' H3' 0.9500
C3' C4' 1.3959(19)
C4' H4' 0.9500
C4' C5' 1.3906(19)
C5' H5' 0.9500
C5' C6' 1.3917(19)
C6' H6' 0.9500
C6' C7' 1.3836(19)
C7' C8' 1.4877(19)
C9' H9'A 0.9900
C9' H9'B 0.9900
C9' C10' 1.5312(18)
C10' H10C 0.9900
C10' H10D 0.9900
C10' C11' 1.5059(19)
C11' C12' 1.4436(19)
C11' C13' 1.327(2)
C13' H13C 0.9500
C13' H13D 0.9500
